data_7251166
loop_
_publ_author_name
'Gasol-Cardona, Julia'
'Ward, Martin R.'
'Comboni, Davide'
'Hanfland, Micheal'
'Scatena, Rebecca'
'Warren, Mark R.'
'Maloney, Andrew G. P.'
'Oswald, Iain D. H.'

_publ_section_title
;
 Pressure-induced phase behaviour and compressibility of the racemic and
 chiral solid forms, ofloxacin and levofloxacin
;
_journal_issue 47
_journal_name_full CrystEngComm
_journal_page_first 7662
_journal_page_last 7676
_journal_paper_doi 10.1039/D5CE00855G
_journal_volume 27
_journal_year 2025
_chemical_formula_moiety 'C18 H20 F N3 O4, 0.5(H2 O1)'
_chemical_formula_sum 'C18 H21 F N3 O4.5'
_chemical_formula_weight 370.38
_chemical_name_systematic 'Levofloxacin hydrate'
_space_group_crystal_system monoclinic
_space_group_IT_number 5
_space_group_name_Hall 'C 2y'
_space_group_name_H-M_alt 'C 1 2 1'
_atom_sites_solution_hydrogens mixed
_audit_creation_method SHELXL-2019/3
_audit_update_record
;
2025-08-19 deposited with the CCDC.	2025-10-29 downloaded from the CCDC.
;
_cell_angle_alpha 90
_cell_angle_beta 113.434(10)
_cell_angle_gamma 90
_cell_formula_units_Z 8
_cell_length_a 28.099(5)
_cell_length_b 6.5600(4)
_cell_length_c 18.2689(11)
_cell_measurement_pressure 1.17
_cell_measurement_reflns_used 7304
_cell_measurement_temperature 298(2)
_cell_measurement_theta_max 23.382
_cell_measurement_theta_min 3.204
_cell_volume 3089.7(7)
_computing_cell_refinement 'Apex 4 suite'
_computing_data_collection 'Apex 4 suite'
_computing_data_reduction SAINT
_computing_molecular_graphics 'Olex2 1.5-ac7-013 (Dolomanov et al., 2009)'
_computing_publication_material 'Olex2 1.5-ac7-013 (Dolomanov et al., 2009)'
_computing_structure_refinement 'XL  (Sheldrick, 2008)'
_diffrn_ambient_temperature 298(2)
_diffrn_measured_fraction_theta_full 0.316
_diffrn_measured_fraction_theta_max 0.316
_diffrn_measurement_device_type 'Bruker D8 Venture'
_diffrn_radiation_type MoK\a
_diffrn_radiation_wavelength 0.71073
_diffrn_reflns_av_R_equivalents 0.0435
_diffrn_reflns_av_unetI/netI 0.0436
_diffrn_reflns_Laue_measured_fraction_full 0.316
_diffrn_reflns_Laue_measured_fraction_max 0.316
_diffrn_reflns_limit_h_max 17
_diffrn_reflns_limit_h_min -18
_diffrn_reflns_limit_k_max 7
_diffrn_reflns_limit_k_min -7
_diffrn_reflns_limit_l_max 19
_diffrn_reflns_limit_l_min -19
_diffrn_reflns_number 7304
_diffrn_reflns_point_group_measured_fraction_full 0.320
_diffrn_reflns_point_group_measured_fraction_max 0.320
_diffrn_reflns_theta_full 23.382
_diffrn_reflns_theta_max 23.382
_diffrn_reflns_theta_min 3.204
_exptl_absorpt_coefficient_mu 0.123
_exptl_absorpt_correction_T_max 0.7449
_exptl_absorpt_correction_T_min 0.6681
_exptl_absorpt_correction_type multi-scan
_exptl_crystal_colour 'clear colourless'
_exptl_crystal_density_diffrn 1.592
_exptl_crystal_description Lathe
_exptl_crystal_F_000 1560
_exptl_crystal_recrystallization_method 'Re-crystallisation from solvent: acetonitrile'
_exptl_crystal_size_max 0.18
_exptl_crystal_size_mid 0.09
_exptl_crystal_size_min 0.02
_refine_diff_density_max 0.214
_refine_diff_density_min -0.218
_refine_diff_density_rms 0.047
_refine_ls_abs_structure_details
;
 Flack x determined using 423 quotients [(I+)-(I-)]/[(I+)+(I-)]
 (Parsons, Flack and Wagner, Acta Cryst. B69 (2013) 249-259).
;
_refine_ls_abs_structure_Flack -1.0(10)
_refine_ls_extinction_method none
_refine_ls_goodness_of_fit_ref 1.066
_refine_ls_hydrogen_treatment constr
_refine_ls_matrix_type full
_refine_ls_number_parameters 225
_refine_ls_number_reflns 1447
_refine_ls_number_restraints 123
_refine_ls_restrained_S_all 1.659
_refine_ls_R_factor_all 0.0850
_refine_ls_R_factor_gt 0.0651
_refine_ls_shift/su_max 0.000
_refine_ls_shift/su_mean 0.000
_refine_ls_structure_factor_coef Fsqd
_refine_ls_weighting_details 'w=1/[\s^2^(Fo^2^)+(0.1304P)^2^+3.3111P] where P=(Fo^2^+2Fc^2^)/3'
_refine_ls_weighting_scheme calc
_refine_ls_wR_factor_gt 0.1807
_refine_ls_wR_factor_ref 0.1967
_reflns_Friedel_coverage 0.841
_reflns_Friedel_fraction_full 0.326
_reflns_Friedel_fraction_max 0.326
_reflns_number_gt 1151
_reflns_number_total 1447
_reflns_threshold_expression 'I > 2\s(I)'
_cod_data_source_file d5ce00855g2.cif
_cod_data_source_block LH_ME_1p17
_cod_depositor_comments 'Adding full bibliography for 7251165--7251187.cif.'
_cod_original_cell_volume 3089.7(6)
_cod_original_sg_symbol_H-M 'C 2'
_cod_original_formula_sum 'C18 H21 F N3 O4.50'
_cod_database_code 7251166
_shelx_shelxl_version_number 2019/3
_shelx_space_group_comment
;
The symmetry employed for this shelxl refinement is uniquely defined
by the following loop, which should always be used as a source of
symmetry information in preference to the above space-group names.
They are only intended as comments.
;
_shelx_estimated_absorpt_t_min 0.978
_shelx_estimated_absorpt_t_max 0.998

loop_
_space_group_symop_operation_xyz
'x, y, z'
'-x, y, -z'
'x+1/2, y+1/2, z'
'-x+1/2, y+1/2, -z'

loop_
_atom_site_label
_atom_site_type_symbol
_atom_site_fract_x
_atom_site_fract_y
_atom_site_fract_z
_atom_site_U_iso_or_equiv
_atom_site_adp_type
_atom_site_occupancy
_atom_site_site_symmetry_order
_atom_site_calc_flag
_atom_site_refinement_flags_posn
_atom_site_refinement_flags_adp
_atom_site_refinement_flags_occupancy
_atom_site_disorder_assembly
_atom_site_disorder_group
F1 F 0.2088(8) 0.4502(10) 0.7303(6) 0.042(2) Uiso 1 1 d D U . . .
O1 O 0.3226(10) 0.4749(13) 1.2286(8) 0.050(3) Uiso 1 1 d D U . . .
O2 O 0.3746(10) 0.4750(14) 1.1648(8) 0.051(3) Uiso 1 1 d D U . . .
H2 H 0.372348 0.486848 1.118848 0.077 Uiso 1 1 calc R U . . .
O3 O 0.3377(10) 0.4802(12) 1.0141(8) 0.041(3) Uiso 1 1 d D U . . .
O4 O 0.1032(11) 0.4552(13) 0.8757(7) 0.043(3) Uiso 1 1 d D U . . .
N1 N 0.1910(9) 0.4642(13) 1.0184(8) 0.022(3) Uiso 1 1 d D U . . .
N2 N 0.1109(9) 0.4726(14) 0.7268(8) 0.035(3) Uiso 1 1 d D U . . .
N3 N 0.0139(10) 0.6409(15) 0.6253(8) 0.042(3) Uiso 1 1 d D U . . .
C1 C 0.2346(10) 0.4637(16) 1.0859(10) 0.024(3) Uiso 1 1 d D U . . .
H1 H 0.231297 0.459655 1.134496 0.029 Uiso 1 1 calc R U . . .
C2 C 0.2833(10) 0.4690(16) 1.0866(8) 0.025(4) Uiso 1 1 d D U . . .
C3 C 0.2936(10) 0.4745(17) 1.0161(9) 0.021(3) Uiso 1 1 d D U . . .
C4 C 0.2472(12) 0.4665(16) 0.8677(10) 0.030(4) Uiso 1 1 d D U . . .
H4 H 0.278861 0.469147 0.862877 0.036 Uiso 1 1 calc R U . . .
C5 C 0.2027(11) 0.4610(16) 0.8005(10) 0.021(3) Uiso 1 1 d D U . . .
C6 C 0.1522(10) 0.4664(18) 0.7993(8) 0.031(4) Uiso 1 1 d D U . . .
C7 C 0.1524(11) 0.4612(19) 0.8762(9) 0.031(4) Uiso 1 1 d D U . . .
C8 C 0.1979(11) 0.4609(16) 0.9463(9) 0.021(3) Uiso 1 1 d D U . . .
C9 C 0.2466(10) 0.4681(16) 0.9433(8) 0.023(4) Uiso 1 1 d D U . . .
C10 C 0.3272(10) 0.4753(17) 1.1651(9) 0.031(4) Uiso 1 1 d D U . . .
C11 C 0.1001(10) 0.5408(16) 0.9453(8) 0.034(3) Uiso 1 1 d D U . . .
H11A H 0.065383 0.521045 0.943308 0.040 Uiso 1 1 calc R U . . .
H11B H 0.106545 0.686290 0.946505 0.040 Uiso 1 1 calc R U . . .
C12 C 0.1389(9) 0.4444(17) 1.0202(7) 0.028(3) Uiso 1 1 d D U . . .
H12 H 0.130429 0.300075 1.022086 0.034 Uiso 1 1 calc R U . . .
C13 C 0.1370(16) 0.554(2) 1.0911(12) 0.041(4) Uiso 1 1 d D U . . .
H13A H 0.160420 0.489845 1.139156 0.062 Uiso 1 1 calc R U . . .
H13B H 0.102401 0.548840 1.089146 0.062 Uiso 1 1 calc R U . . .
H13C H 0.147083 0.693644 1.090330 0.062 Uiso 1 1 calc R U . . .
C14 C 0.0625(9) 0.3629(18) 0.7098(10) 0.035(4) Uiso 1 1 d D U . . .
H14A H 0.065973 0.278352 0.755179 0.042 Uiso 1 1 calc R U . . .
H14B H 0.055520 0.274289 0.664165 0.042 Uiso 1 1 calc R U . . .
C15 C 0.0179(11) 0.5073(18) 0.6926(9) 0.043(4) Uiso 1 1 d D U . . .
H15A H -0.014034 0.431057 0.679189 0.051 Uiso 1 1 calc R U . . .
H15B H 0.023353 0.589173 0.739448 0.051 Uiso 1 1 calc R U . . .
C16 C 0.0625(11) 0.759(2) 0.6475(10) 0.049(4) Uiso 1 1 d D U . . .
H16A H 0.067304 0.842528 0.693673 0.059 Uiso 1 1 calc R U . . .
H16B H 0.059697 0.848898 0.603873 0.059 Uiso 1 1 calc R U . . .
C17 C 0.1093(12) 0.6220(19) 0.6665(10) 0.041(4) Uiso 1 1 d D U . . .
H17A H 0.107285 0.552316 0.618501 0.049 Uiso 1 1 calc R U . . .
H17B H 0.140743 0.703325 0.686226 0.049 Uiso 1 1 calc R U . . .
C18 C -0.0314(12) 0.776(3) 0.6036(12) 0.071(6) Uiso 1 1 d D U . . .
H18A H -0.061905 0.695494 0.593558 0.107 Uiso 1 1 calc R U . . .
H18B H -0.035410 0.851333 0.556529 0.107 Uiso 1 1 calc R U . . .
H18C H -0.026392 0.868651 0.646679 0.107 Uiso 1 1 calc R U . . .
F2 F 0.2867(8) 0.7240(11) 0.7622(6) 0.040(2) Uiso 1 1 d D U . . .
O5 O 0.1820(11) 0.6956(13) 0.2625(8) 0.048(3) Uiso 1 1 d D U . . .
O6 O 0.1295(9) 0.7081(15) 0.3241(7) 0.051(3) Uiso 1 1 d D U . . .
H6 H 0.131287 0.702253 0.369941 0.076 Uiso 1 1 calc R U . . .
O7 O 0.1633(9) 0.6779(12) 0.4749(7) 0.044(3) Uiso 1 1 d D U . . .
O8 O 0.3951(10) 0.6889(13) 0.6247(7) 0.045(3) Uiso 1 1 d D U . . .
N4 N 0.3097(9) 0.6595(13) 0.4781(8) 0.028(3) Uiso 1 1 d D U . . .
N5 N 0.3856(9) 0.7091(14) 0.7685(7) 0.035(3) Uiso 1 1 d D U . . .
N6 N 0.4835(10) 0.5851(16) 0.8791(8) 0.038(3) Uiso 1 1 d D U . . .
C19 C 0.2678(9) 0.6629(17) 0.4090(10) 0.035(4) Uiso 1 1 d D U . . .
H19 H 0.272591 0.652364 0.361652 0.042 Uiso 1 1 calc R U . . .
C20 C 0.2185(9) 0.6811(17) 0.4050(8) 0.026(4) Uiso 1 1 d D U . . .
C21 C 0.2079(9) 0.6795(17) 0.4750(8) 0.030(4) Uiso 1 1 d D U . . .
C22 C 0.2484(11) 0.6924(16) 0.6239(9) 0.034(4) Uiso 1 1 d D U . . .
H22 H 0.215864 0.693105 0.626150 0.041 Uiso 1 1 calc R U . . .
C23 C 0.2920(10) 0.7027(15) 0.6918(8) 0.022(3) Uiso 1 1 d D U . . .
C24 C 0.3430(9) 0.6990(18) 0.6969(8) 0.032(4) Uiso 1 1 d D U . . .
C25 C 0.3459(10) 0.6947(19) 0.6214(8) 0.036(4) Uiso 1 1 d D U . . .
C26 C 0.3029(9) 0.6803(15) 0.5498(9) 0.025(3) Uiso 1 1 d D U . . .
C27 C 0.2529(9) 0.6806(16) 0.5506(8) 0.027(4) Uiso 1 1 d D U . . .
C28 C 0.1763(9) 0.6961(17) 0.3248(8) 0.035(4) Uiso 1 1 d D U . . .
C29 C 0.4001(10) 0.7428(17) 0.5503(7) 0.032(3) Uiso 1 1 d D U . . .
H29A H 0.435335 0.718841 0.555459 0.038 Uiso 1 1 calc R U . . .
H29B H 0.392126 0.886026 0.538537 0.038 Uiso 1 1 calc R U . . .
C30 C 0.3632(9) 0.6146(18) 0.4844(8) 0.030(3) Uiso 1 1 d D U . . .
H30 H 0.370722 0.471069 0.499446 0.036 Uiso 1 1 calc R U . . .
C31 C 0.3708(16) 0.650(2) 0.4085(12) 0.046(4) Uiso 1 1 d D U . . .
H31A H 0.362668 0.526819 0.377240 0.069 Uiso 1 1 calc R U . . .
H31B H 0.406198 0.686725 0.420978 0.069 Uiso 1 1 calc R U . . .
H31C H 0.348311 0.757299 0.378642 0.069 Uiso 1 1 calc R U . . .
C32 C 0.4307(9) 0.8339(17) 0.7836(9) 0.032(3) Uiso 1 1 d D U . . .
H32A H 0.434152 0.932374 0.824986 0.039 Uiso 1 1 calc R U . . .
H32B H 0.426707 0.907975 0.735536 0.039 Uiso 1 1 calc R U . . .
C33 C 0.4782(11) 0.7038(19) 0.8092(9) 0.039(4) Uiso 1 1 d D U . . .
H33A H 0.476004 0.612927 0.766049 0.047 Uiso 1 1 calc R U . . .
H33B H 0.508573 0.789556 0.821439 0.047 Uiso 1 1 calc R U . . .
C34 C 0.4373(10) 0.4538(18) 0.8576(9) 0.031(3) Uiso 1 1 d D U . . .
H34A H 0.440974 0.368249 0.902775 0.037 Uiso 1 1 calc R U . . .
H34B H 0.435270 0.365382 0.813843 0.037 Uiso 1 1 calc R U . . .
C35 C 0.3884(12) 0.5734(17) 0.8336(9) 0.033(4) Uiso 1 1 d D U . . .
H35A H 0.358718 0.482501 0.816069 0.039 Uiso 1 1 calc R U . . .
H35B H 0.388309 0.652343 0.878460 0.039 Uiso 1 1 calc R U . . .
C36 C 0.5316(13) 0.466(2) 0.9078(11) 0.059(5) Uiso 1 1 d D U . . .
H36A H 0.533452 0.387897 0.864423 0.088 Uiso 1 1 calc R U . . .
H36B H 0.532035 0.374792 0.949215 0.088 Uiso 1 1 calc R U . . .
H36C H 0.560836 0.555971 0.928372 0.088 Uiso 1 1 calc R U . . .
O9 O 0.000000 0.358(2) 0.500000 0.062(6) Uiso 1 2 d DGS . P . .
H9A H 0.000909 0.437157 0.536118 0.093 Uiso 0.5 1 d DG U P . .
H9B H 0.027408 0.290163 0.520531 0.093 Uiso 0.5 1 d DG U P . .
O10 O 0.000000 0.385(2) 1.000000 0.058(5) Uiso 1 2 d DGS . P . .
H10A H -0.018533 0.445051 1.018930 0.087 Uiso 0.5 1 d DG U P . .
H10B H 0.008646 0.277844 1.026864 0.087 Uiso 0.5 1 d DG U P . .

loop_
_atom_type_symbol
_atom_type_description
_atom_type_scat_dispersion_real
_atom_type_scat_dispersion_imag
_atom_type_scat_source
C C 0.0033 0.0016 'International Tables Vol C Tables 4.2.6.8 and 6.1.1.4'
H H 0.0000 0.0000 'International Tables Vol C Tables 4.2.6.8 and 6.1.1.4'
F F 0.0171 0.0103 'International Tables Vol C Tables 4.2.6.8 and 6.1.1.4'
N N 0.0061 0.0033 'International Tables Vol C Tables 4.2.6.8 and 6.1.1.4'
O O 0.0106 0.0060 'International Tables Vol C Tables 4.2.6.8 and 6.1.1.4'

loop_
_geom_angle_atom_site_label_1
_geom_angle_atom_site_label_2
_geom_angle_atom_site_label_3
_geom_angle
_geom_angle_site_symmetry_1
_geom_angle_site_symmetry_3
_geom_angle_publ_flag
C10 O2 H2 109.5 . . ?
C7 O4 C11 113.5(18) . . ?
C1 N1 C8 116.3(17) . . ?
C1 N1 C12 121.7(11) . . ?
C8 N1 C12 121.6(17) . . ?
C6 N2 C14 123.4(12) . . ?
C6 N2 C17 120.6(17) . . ?
C14 N2 C17 115.1(17) . . ?
C18 N3 C15 110.7(15) . . ?
C18 N3 C16 111.4(12) . . ?
C15 N3 C16 109.0(17) . . ?
N1 C1 C2 123.5(13) . . ?
N1 C1 H1 118.3 . . ?
C2 C1 H1 118.3 . . ?
C1 C2 C3 123.7(17) . . ?
C1 C2 C10 117.3(13) . . ?
C3 C2 C10 119.0(18) . . ?
O3 C3 C2 125.7(18) . . ?
O3 C3 C9 121.5(13) . . ?
C2 C3 C9 112.8(16) . . ?
C5 C4 C9 121.9(19) . . ?
C5 C4 H4 119.0 . . ?
C9 C4 H4 119.0 . . ?
C4 C5 F1 115.9(17) . . ?
C4 C5 C6 124.8(12) . . ?
F1 C5 C6 119.3(19) . . ?
N2 C6 C7 129.4(19) . . ?
N2 C6 C5 118.3(14) . . ?
C7 C6 C5 112.3(16) . . ?
O4 C7 C6 112.8(17) . . ?
O4 C7 C8 123.6(13) . . ?
C6 C7 C8 123.6(18) . . ?
C9 C8 C7 121.2(12) . . ?
C9 C8 N1 122.7(17) . . ?
C7 C8 N1 116.1(18) . . ?
C4 C9 C8 116.0(18) . . ?
C4 C9 C3 123.0(19) . . ?
C8 C9 C3 121.0(11) . . ?
O1 C10 O2 119.3(19) . . ?
O1 C10 C2 124(2) . . ?
O2 C10 C2 116.5(14) . . ?
O4 C11 C12 111.5(14) . . ?
O4 C11 H11A 109.3 . . ?
C12 C11 H11A 109.3 . . ?
O4 C11 H11B 109.3 . . ?
C12 C11 H11B 109.3 . . ?
H11A C11 H11B 108.0 . . ?
N1 C12 C13 110.5(19) . . ?
N1 C12 C11 107.9(13) . . ?
C13 C12 C11 108.8(16) . . ?
N1 C12 H12 109.9 . . ?
C13 C12 H12 109.9 . . ?
C11 C12 H12 109.9 . . ?
C12 C13 H13A 109.5 . . ?
C12 C13 H13B 109.5 . . ?
H13A C13 H13B 109.5 . . ?
C12 C13 H13C 109.5 . . ?
H13A C13 H13C 109.5 . . ?
H13B C13 H13C 109.5 . . ?
N2 C14 C15 111.3(12) . . ?
N2 C14 H14A 109.4 . . ?
C15 C14 H14A 109.4 . . ?
N2 C14 H14B 109.4 . . ?
C15 C14 H14B 109.4 . . ?
H14A C14 H14B 108.0 . . ?
N3 C15 C14 109.3(15) . . ?
N3 C15 H15A 109.8 . . ?
C14 C15 H15A 109.8 . . ?
N3 C15 H15B 109.8 . . ?
C14 C15 H15B 109.8 . . ?
H15A C15 H15B 108.3 . . ?
N3 C16 C17 112.1(13) . . ?
N3 C16 H16A 109.2 . . ?
C17 C16 H16A 109.2 . . ?
N3 C16 H16B 109.2 . . ?
C17 C16 H16B 109.2 . . ?
H16A C16 H16B 107.9 . . ?
N2 C17 C16 109.4(16) . . ?
N2 C17 H17A 109.8 . . ?
C16 C17 H17A 109.8 . . ?
N2 C17 H17B 109.8 . . ?
C16 C17 H17B 109.8 . . ?
H17A C17 H17B 108.2 . . ?
N3 C18 H18A 109.5 . . ?
N3 C18 H18B 109.5 . . ?
H18A C18 H18B 109.5 . . ?
N3 C18 H18C 109.5 . . ?
H18A C18 H18C 109.5 . . ?
H18B C18 H18C 109.5 . . ?
C28 O6 H6 109.5 . . ?
C25 O8 C29 115.0(17) . . ?
C19 N4 C26 118.8(17) . . ?
C19 N4 C30 123.9(11) . . ?
C26 N4 C30 117.1(16) . . ?
C24 N5 C32 125.1(12) . . ?
C24 N5 C35 119.1(16) . . ?
C32 N5 C35 115.6(16) . . ?
C33 N6 C36 110.9(15) . . ?
C33 N6 C34 108.0(16) . . ?
C36 N6 C34 111.8(11) . . ?
N4 C19 C20 123.1(15) . . ?
N4 C19 H19 118.4 . . ?
C20 C19 H19 118.4 . . ?
C19 C20 C21 121.4(17) . . ?
C19 C20 C28 117.2(13) . . ?
C21 C20 C28 121.3(17) . . ?
O7 C21 C20 124.4(17) . . ?
O7 C21 C27 119.5(13) . . ?
C20 C21 C27 116.1(16) . . ?
C23 C22 C27 119.0(18) . . ?
C23 C22 H22 120.5 . . ?
C27 C22 H22 120.5 . . ?
C22 C23 F2 118.0(17) . . ?
C22 C23 C24 126.3(11) . . ?
F2 C23 C24 115.7(18) . . ?
N5 C24 C23 122.9(13) . . ?
N5 C24 C25 124.0(17) . . ?
C23 C24 C25 113.0(15) . . ?
O8 C25 C26 122.0(13) . . ?
O8 C25 C24 114.2(16) . . ?
C26 C25 C24 123.6(17) . . ?
C25 C26 N4 119.6(17) . . ?
C25 C26 C27 119.3(12) . . ?
N4 C26 C27 121.1(16) . . ?
C22 C27 C26 118.7(17) . . ?
C22 C27 C21 122.4(18) . . ?
C26 C27 C21 118.9(12) . . ?
O5 C28 O6 119.8(19) . . ?
O5 C28 C20 125.4(19) . . ?
O6 C28 C20 114.8(14) . . ?
O8 C29 C30 108.7(12) . . ?
O8 C29 H29A 110.0 . . ?
C30 C29 H29A 110.0 . . ?
O8 C29 H29B 110.0 . . ?
C30 C29 H29B 110.0 . . ?
H29A C29 H29B 108.3 . . ?
N4 C30 C29 107.8(13) . . ?
N4 C30 C31 114.1(19) . . ?
C29 C30 C31 110.5(14) . . ?
N4 C30 H30 108.1 . . ?
C29 C30 H30 108.1 . . ?
C31 C30 H30 108.1 . . ?
C30 C31 H31A 109.5 . . ?
C30 C31 H31B 109.5 . . ?
H31A C31 H31B 109.5 . . ?
C30 C31 H31C 109.5 . . ?
H31A C31 H31C 109.5 . . ?
H31B C31 H31C 109.5 . . ?
N5 C32 C33 110.2(12) . . ?
N5 C32 H32A 109.6 . . ?
C33 C32 H32A 109.6 . . ?
N5 C32 H32B 109.6 . . ?
C33 C32 H32B 109.6 . . ?
H32A C32 H32B 108.1 . . ?
N6 C33 C32 110.3(16) . . ?
N6 C33 H33A 109.6 . . ?
C32 C33 H33A 109.6 . . ?
N6 C33 H33B 109.6 . . ?
C32 C33 H33B 109.6 . . ?
H33A C33 H33B 108.1 . . ?
N6 C34 C35 112.5(12) . . ?
N6 C34 H34A 109.1 . . ?
C35 C34 H34A 109.1 . . ?
N6 C34 H34B 109.1 . . ?
C35 C34 H34B 109.1 . . ?
H34A C34 H34B 107.8 . . ?
N5 C35 C34 107.7(16) . . ?
N5 C35 H35A 110.2 . . ?
C34 C35 H35A 110.2 . . ?
N5 C35 H35B 110.2 . . ?
C34 C35 H35B 110.2 . . ?
H35A C35 H35B 108.5 . . ?
N6 C36 H36A 109.5 . . ?
N6 C36 H36B 109.5 . . ?
H36A C36 H36B 109.5 . . ?
N6 C36 H36C 109.5 . . ?
H36A C36 H36C 109.5 . . ?
H36B C36 H36C 109.5 . . ?
H9A O9 H9B 104.1 . . ?
H9A O9 H9A 102.5 . 2_556 ?
H9B O9 H9A 114.8 . 2_556 ?
H9A O9 H9B 114.8 . 2_556 ?
H9B O9 H9B 116.2 . 2_556 ?
H9A O9 H9B 104.1 2_556 2_556 ?
H10A O10 H10B 103.9 . . ?
H10A O10 H10A 123.0 . 2_557 ?
H10B O10 H10A 124.2 . 2_557 ?
H10A O10 H10B 124.2 . 2_557 ?
H10B O10 H10B 65.8 . 2_557 ?
H10A O10 H10B 103.9 2_557 2_557 ?

loop_
_geom_bond_atom_site_label_1
_geom_bond_atom_site_label_2
_geom_bond_distance
_geom_bond_site_symmetry_2
_geom_bond_publ_flag
F1 C5 1.363(11) . ?
O1 C10 1.217(12) . ?
O2 C10 1.334(14) . ?
O2 H2 0.8200 . ?
O3 C3 1.254(14) . ?
O4 C7 1.380(14) . ?
O4 C11 1.425(11) . ?
N1 C1 1.349(14) . ?
N1 C8 1.405(11) . ?
N1 C12 1.485(14) . ?
N2 C6 1.371(14) . ?
N2 C14 1.458(14) . ?
N2 C17 1.462(11) . ?
N3 C18 1.468(15) . ?
N3 C15 1.477(12) . ?
N3 C16 1.479(15) . ?
C1 C2 1.363(14) . ?
C1 H1 0.9300 . ?
C2 C3 1.427(13) . ?
C2 C10 1.475(14) . ?
C3 C9 1.455(14) . ?
C4 C5 1.361(15) . ?
C4 C9 1.387(12) . ?
C4 H4 0.9300 . ?
C5 C6 1.411(14) . ?
C6 C7 1.403(13) . ?
C7 C8 1.404(14) . ?
C8 C9 1.392(14) . ?
C11 C12 1.507(14) . ?
C11 H11A 0.9700 . ?
C11 H11B 0.9700 . ?
C12 C13 1.501(12) . ?
C12 H12 0.9800 . ?
C13 H13A 0.9600 . ?
C13 H13B 0.9600 . ?
C13 H13C 0.9600 . ?
C14 C15 1.501(15) . ?
C14 H14A 0.9700 . ?
C14 H14B 0.9700 . ?
C15 H15A 0.9700 . ?
C15 H15B 0.9700 . ?
C16 C17 1.514(15) . ?
C16 H16A 0.9700 . ?
C16 H16B 0.9700 . ?
C17 H17A 0.9700 . ?
C17 H17B 0.9700 . ?
C18 H18A 0.9600 . ?
C18 H18B 0.9600 . ?
C18 H18C 0.9600 . ?
F2 C23 1.360(11) . ?
O5 C28 1.210(12) . ?
O6 C28 1.313(14) . ?
O6 H6 0.8200 . ?
O7 C21 1.251(14) . ?
O8 C25 1.360(14) . ?
O8 C29 1.463(11) . ?
N4 C19 1.342(14) . ?
N4 C26 1.404(12) . ?
N4 C30 1.489(14) . ?
N5 C24 1.379(14) . ?
N5 C32 1.439(14) . ?
N5 C35 1.463(11) . ?
N6 C33 1.453(11) . ?
N6 C36 1.468(15) . ?
N6 C34 1.473(14) . ?
C19 C20 1.363(14) . ?
C19 H19 0.9300 . ?
C20 C21 1.425(13) . ?
C20 C28 1.476(14) . ?
C21 C27 1.455(14) . ?
C22 C23 1.356(15) . ?
C22 C27 1.396(12) . ?
C22 H22 0.9300 . ?
C23 C24 1.397(14) . ?
C24 C25 1.416(13) . ?
C25 C26 1.387(14) . ?
C26 C27 1.412(14) . ?
C29 C30 1.496(14) . ?
C29 H29A 0.9700 . ?
C29 H29B 0.9700 . ?
C30 C31 1.503(12) . ?
C30 H30 0.9800 . ?
C31 H31A 0.9600 . ?
C31 H31B 0.9600 . ?
C31 H31C 0.9600 . ?
C32 C33 1.495(15) . ?
C32 H32A 0.9700 . ?
C32 H32B 0.9700 . ?
C33 H33A 0.9700 . ?
C33 H33B 0.9700 . ?
C34 C35 1.490(15) . ?
C34 H34A 0.9700 . ?
C34 H34B 0.9700 . ?
C35 H35A 0.9700 . ?
C35 H35B 0.9700 . ?
C36 H36A 0.9600 . ?
C36 H36B 0.9600 . ?
C36 H36C 0.9600 . ?
O9 H9A 0.8338 . ?
O9 H9B 0.8364 . ?
O9 H9A 0.8(3) 2_556 ?
O9 H9B 0.8(4) 2_556 ?
O10 H10A 0.8317 . ?
O10 H10B 0.8335 . ?
O10 H10A 0.8(3) 2_557 ?
O10 H10B 0.8(3) 2_557 ?

loop_
_geom_hbond_atom_site_label_D
_geom_hbond_atom_site_label_H
_geom_hbond_atom_site_label_A
_geom_hbond_distance_DH
_geom_hbond_distance_HA
_geom_hbond_distance_DA
_geom_hbond_angle_DHA
_geom_hbond_site_symmetry_A
_geom_hbond_publ_flag
O2 H2 O3 0.82 1.77 2.526(18) 152.9 . yes
O6 H6 O7 0.82 1.77 2.540(16) 155.2 . yes
O9 H9A N3 0.83 2.02 2.852(15) 171.5 . yes

loop_
_geom_torsion_atom_site_label_1
_geom_torsion_atom_site_label_2
_geom_torsion_atom_site_label_3
_geom_torsion_atom_site_label_4
_geom_torsion
_geom_torsion_site_symmetry_1
_geom_torsion_site_symmetry_2
_geom_torsion_site_symmetry_3
_geom_torsion_site_symmetry_4
_geom_torsion_publ_flag
C8 N1 C1 C2 2.8(17) . . . . ?
C12 N1 C1 C2 175.8(10) . . . . ?
N1 C1 C2 C3 -0.3(19) . . . . ?
N1 C1 C2 C10 177.8(10) . . . . ?
C1 C2 C3 O3 179.7(12) . . . . ?
C10 C2 C3 O3 1.6(17) . . . . ?
C1 C2 C3 C9 -1.6(16) . . . . ?
C10 C2 C3 C9 -179.7(9) . . . . ?
C9 C4 C5 F1 -177.0(9) . . . . ?
C9 C4 C5 C6 3.2(19) . . . . ?
C14 N2 C6 C7 -37(2) . . . . ?
C17 N2 C6 C7 130.9(16) . . . . ?
C14 N2 C6 C5 141.7(12) . . . . ?
C17 N2 C6 C5 -50.3(19) . . . . ?
C4 C5 C6 N2 176.0(11) . . . . ?
F1 C5 C6 N2 -3.8(16) . . . . ?
C4 C5 C6 C7 -4.9(17) . . . . ?
F1 C5 C6 C7 175.3(9) . . . . ?
C11 O4 C7 C6 -152.9(10) . . . . ?
C11 O4 C7 C8 27.4(17) . . . . ?
N2 C6 C7 O4 2(2) . . . . ?
C5 C6 C7 O4 -176.7(11) . . . . ?
N2 C6 C7 C8 -178.1(12) . . . . ?
C5 C6 C7 C8 3.0(18) . . . . ?
O4 C7 C8 C9 -179.7(10) . . . . ?
C6 C7 C8 C9 0.6(19) . . . . ?
O4 C7 C8 N1 -3.0(18) . . . . ?
C6 C7 C8 N1 177.4(10) . . . . ?
C1 N1 C8 C9 -3.4(15) . . . . ?
C12 N1 C8 C9 -176.4(10) . . . . ?
C1 N1 C8 C7 179.9(10) . . . . ?
C12 N1 C8 C7 6.9(15) . . . . ?
C5 C4 C9 C8 0.9(16) . . . . ?
C5 C4 C9 C3 -179.8(10) . . . . ?
C7 C8 C9 C4 -2.7(17) . . . . ?
N1 C8 C9 C4 -179.2(9) . . . . ?
C7 C8 C9 C3 178.0(10) . . . . ?
N1 C8 C9 C3 1.5(16) . . . . ?
O3 C3 C9 C4 0.4(17) . . . . ?
C2 C3 C9 C4 -178.3(10) . . . . ?
O3 C3 C9 C8 179.7(11) . . . . ?
C2 C3 C9 C8 1.0(14) . . . . ?
C1 C2 C10 O1 0.5(17) . . . . ?
C3 C2 C10 O1 178.7(10) . . . . ?
C1 C2 C10 O2 178.3(11) . . . . ?
C3 C2 C10 O2 -3.5(15) . . . . ?
C7 O4 C11 C12 -54.0(17) . . . . ?
C1 N1 C12 C13 36.4(16) . . . . ?
C8 N1 C12 C13 -151.0(12) . . . . ?
C1 N1 C12 C11 155.2(9) . . . . ?
C8 N1 C12 C11 -32.2(13) . . . . ?
O4 C11 C12 N1 54.9(17) . . . . ?
O4 C11 C12 C13 174.8(19) . . . . ?
C6 N2 C14 C15 115.6(14) . . . . ?
C17 N2 C14 C15 -53.1(17) . . . . ?
C18 N3 C15 C14 176.5(14) . . . . ?
C16 N3 C15 C14 -60.6(15) . . . . ?
N2 C14 C15 N3 57.0(18) . . . . ?
C18 N3 C16 C17 -177.5(12) . . . . ?
C15 N3 C16 C17 60.1(15) . . . . ?
C6 N2 C17 C16 -119.0(17) . . . . ?
C14 N2 C17 C16 50.0(17) . . . . ?
N3 C16 C17 N2 -53.4(18) . . . . ?
C26 N4 C19 C20 -1.5(18) . . . . ?
C30 N4 C19 C20 172.3(11) . . . . ?
N4 C19 C20 C21 -6(2) . . . . ?
N4 C19 C20 C28 176.1(9) . . . . ?
C19 C20 C21 O7 -173.6(13) . . . . ?
C28 C20 C21 O7 4.5(18) . . . . ?
C19 C20 C21 C27 6.7(17) . . . . ?
C28 C20 C21 C27 -175.3(9) . . . . ?
C27 C22 C23 F2 176.9(9) . . . . ?
C27 C22 C23 C24 -1.3(19) . . . . ?
C32 N5 C24 C23 -135.6(13) . . . . ?
C35 N5 C24 C23 49.4(19) . . . . ?
C32 N5 C24 C25 41.0(19) . . . . ?
C35 N5 C24 C25 -134.1(15) . . . . ?
C22 C23 C24 N5 -179.6(10) . . . . ?
F2 C23 C24 N5 2.1(18) . . . . ?
C22 C23 C24 C25 3.5(18) . . . . ?
F2 C23 C24 C25 -174.7(9) . . . . ?
C29 O8 C25 C26 21.9(17) . . . . ?
C29 O8 C25 C24 -163.2(9) . . . . ?
N5 C24 C25 O8 3.8(18) . . . . ?
C23 C24 C25 O8 -179.3(11) . . . . ?
N5 C24 C25 C26 178.6(12) . . . . ?
C23 C24 C25 C26 -4.5(17) . . . . ?
O8 C25 C26 N4 -0.2(17) . . . . ?
C24 C25 C26 N4 -174.6(10) . . . . ?
O8 C25 C26 C27 177.9(11) . . . . ?
C24 C25 C26 C27 3.5(17) . . . . ?
C19 N4 C26 C25 -174.5(10) . . . . ?
C30 N4 C26 C25 11.3(14) . . . . ?
C19 N4 C26 C27 7.5(15) . . . . ?
C30 N4 C26 C27 -166.7(10) . . . . ?
C23 C22 C27 C26 -0.1(16) . . . . ?
C23 C22 C27 C21 -176.8(10) . . . . ?
C25 C26 C27 C22 -0.9(16) . . . . ?
N4 C26 C27 C22 177.1(9) . . . . ?
C25 C26 C27 C21 175.8(10) . . . . ?
N4 C26 C27 C21 -6.1(16) . . . . ?
O7 C21 C27 C22 -4.0(18) . . . . ?
C20 C21 C27 C22 175.8(9) . . . . ?
O7 C21 C27 C26 179.4(10) . . . . ?
C20 C21 C27 C26 -0.8(16) . . . . ?
C19 C20 C28 O5 -0.8(18) . . . . ?
C21 C20 C28 O5 -178.9(11) . . . . ?
C19 C20 C28 O6 178.3(12) . . . . ?
C21 C20 C28 O6 0.2(16) . . . . ?
C25 O8 C29 C30 -52.6(17) . . . . ?
C19 N4 C30 C29 144.8(10) . . . . ?
C26 N4 C30 C29 -41.4(12) . . . . ?
C19 N4 C30 C31 21.7(16) . . . . ?
C26 N4 C30 C31 -164.4(10) . . . . ?
O8 C29 C30 N4 60.5(16) . . . . ?
O8 C29 C30 C31 -174.2(19) . . . . ?
C24 N5 C32 C33 -121.6(13) . . . . ?
C35 N5 C32 C33 53.6(16) . . . . ?
C36 N6 C33 C32 -176.7(12) . . . . ?
C34 N6 C33 C32 60.5(13) . . . . ?
N5 C32 C33 N6 -56.8(16) . . . . ?
C33 N6 C34 C35 -61.7(15) . . . . ?
C36 N6 C34 C35 176.1(11) . . . . ?
C24 N5 C35 C34 123.4(15) . . . . ?
C32 N5 C35 C34 -52.2(14) . . . . ?
N6 C34 C35 N5 55.6(15) . . . . ?
